data_4021424
loop_
_publ_author_name
'Shun-Yuan Luo'
'Suvarn S. Kulkarni'
'Chien-Hung Chou'
'Wei-Meen Liao'
'Shang-Cheng Hung'

_publ_section_title
;
 A Concise Synthesis of Tetrahydroxy-LCB, \a-Galactosyl Ceramide,
 and 1,4-Dideoxy-1,4-imino-L-ribitol via D-Allosamines
 as Key Building Blocks
;
_journal_name_full 'Journal of Organic Chemistry'
_journal_page_first 1226
_journal_page_last 1229
_journal_paper_doi 10.1021/jo051518u
_journal_volume 71
_journal_year 2006
_chemical_formula_moiety 'C20 H19 N3 O6 '
_chemical_formula_sum 'C20 H19 N3 O6'
_chemical_formula_weight 397.38
_space_group_IT_number 4
_symmetry_cell_setting monoclinic
_symmetry_space_group_name_Hall 'P 2yb'
_symmetry_space_group_name_H-M 'P 1 21 1'
_cell_angle_alpha 90.0
_cell_angle_beta 95.813(9)
_cell_angle_gamma 90.0
_cell_formula_units_Z 2
_cell_length_a 6.1725(7)
_cell_length_b 8.6279(17)
_cell_length_c 18.2294(22)
_cell_measurement_reflns_used 25
_cell_measurement_temperature 295
_cell_measurement_theta_max 17.11
_cell_measurement_theta_min 5.80
_cell_volume 965.83(25)
_computing_cell_refinement 'Nonius B.V. CAD4 MACH3 release 5.1'
_computing_data_collection 'Nonius B.V. CAD4 MACH3 release 5.1'
_computing_data_reduction 'NRCVAX DATRD2'
_computing_molecular_graphics NRCVAX
_computing_publication_material 'NRCVAX TABLES Jan 94 Version'
_computing_structure_refinement 'NRCVAX LSTSQ'
_computing_structure_solution 'NRCVAX SOLVER'
_diffrn_ambient_temperature 295
_diffrn_measurement_device 'Nonius CAD-4    '
_diffrn_measurement_method 'Theta/2theta scan b/P/b '
_diffrn_radiation_monochromator graphite
_diffrn_radiation_source 'xray tube'
_diffrn_radiation_type 'Molybdenum K\a'
_diffrn_radiation_wavelength 0.70930
_diffrn_reflns_av_R_equivalents 0.020
_diffrn_reflns_limit_h_max 7
_diffrn_reflns_limit_h_min -7
_diffrn_reflns_limit_k_max 10
_diffrn_reflns_limit_k_min 0
_diffrn_reflns_limit_l_max 21
_diffrn_reflns_limit_l_min 0
_diffrn_reflns_number 2001
_diffrn_reflns_theta_max 25.00
_diffrn_reflns_theta_min 0.00
_diffrn_standards_decay_% 2
_diffrn_standards_interval_time 60
_diffrn_standards_number 3
_exptl_absorpt_coefficient_mu 0.10
_exptl_absorpt_correction_T_max 0.9652
_exptl_absorpt_correction_T_min 0.9099
_exptl_absorpt_correction_type empirical
_exptl_crystal_colour colorless
_exptl_crystal_density_diffrn 1.366
_exptl_crystal_description prism
_exptl_crystal_F_000 416.30
_exptl_crystal_size_max 0.38
_exptl_crystal_size_mid 0.31
_exptl_crystal_size_min 0.13
_refine_diff_density_max 0.12
_refine_diff_density_min -0.12
_refine_ls_extinction_coef 2602
_refine_ls_extinction_method Larson
_refine_ls_goodness_of_fit_obs 1.26
_refine_ls_matrix_type full
_refine_ls_number_parameters 263
_refine_ls_number_reflns 1147
_refine_ls_R_factor_all 0.076
_refine_ls_R_factor_obs 0.034
_refine_ls_shift/esd_max 0.000
_refine_ls_structure_factor_coef F
_refine_ls_weighting_details 'w = 1/(\s^2^(F)+0.0001F^2^)'
_refine_ls_weighting_scheme calc
_refine_ls_wR_factor_all 0.038
_refine_ls_wR_factor_obs 0.034
_reflns_number_observed 1147
_reflns_number_total 1823
_reflns_observed_criterion 'Inet > 2.0\s(Inet)'
_cod_data_source_file jo051518usi20051120_113853.cif
_cod_depositor_comments
;
The following automatic conversions were performed:
'_symmetry_cell_setting' value 'Monoclinic' changed to 'monoclinic'
according to '/home/saulius/struct/CIF-dictionaries/cif_core.dic'
dictionary named 'cif_core.dic' version 2.4.1 from 2010-06-29.

Automatic conversion script
Id: cif_fix_enum 1527 2010-12-29 10:47:43Z saulius 

The following automatic conversions were performed:

'_atom_site_thermal_displace_type' tag value 'Uij' was replaced with
'Uani' value 29 times.

Automatic conversion script
Id: cif_fix_values 1646 2011-03-28 12:23:43Z adriana 

The following automatic conversions were performed:

'_refine_ls_weighting_scheme' value '1/(\s^2^(F)+0.0001F^2^)' was
changed to 'calc'. New tag '_refine_ls_weighting_details' was
created. The value of the new tag was set to 'w =
1/(\s^2^(F)+0.0001F^2^)'.

Automatic conversion script
Id: cif_fix_values 3143 2015-03-26 13:38:13Z robertas 
;
_cod_original_sg_symbol_H-M 'P 21'
_cod_original_formula_sum 'C20 H19 N3 O6 '
_cod_database_code 4021424

loop_
_symmetry_equiv_pos_as_xyz
x,y,z
-x,1/2+y,-z

loop_
_atom_site_aniso_label
_atom_site_aniso_U_11
_atom_site_aniso_U_22
_atom_site_aniso_U_33
_atom_site_aniso_U_12
_atom_site_aniso_U_13
_atom_site_aniso_U_23
_atom_site_aniso_type_symbol
O1 0.0375(17) 0.0464(21) 0.0319(15) -0.0022(18) -0.0028(14) -0.0004(15) O
O3 0.0268(14) 0.0496(20) 0.0454(17) -0.0033(17) 0.0067(13) -0.0105(17) O
O4 0.0306(15) 0.0523(22) 0.0299(15) 0.0062(16) 0.0041(13) -0.0025(15) O
O5 0.0222(14) 0.0488(20) 0.0339(15) -0.0039(15) 0.0025(12) -0.0041(15) O
O6 0.0345(16) 0.0518(22) 0.0339(15) 0.0092(17) 0.0041(13) -0.0026(15) O
O7 0.0544(22) 0.0480(24) 0.0587(23) 0.0058(18) -0.0042(18) -0.0070(18) O
N1 0.0389(21) 0.057(3) 0.0358(20) -0.0064(21) 0.0085(17) -0.0084(20) N
N2 0.062(3) 0.065(3) 0.043(3) -0.020(3) 0.0173(22) -0.0085(24) N
N3 0.139(5) 0.123(5) 0.061(4) -0.072(5) 0.044(3) -0.044(3) N
C1 0.0337(24) 0.042(3) 0.0345(24) -0.0048(23) 0.0001(20) -0.0055(21) C
C2 0.0313(23) 0.039(3) 0.0296(23) -0.0055(23) 0.0060(19) -0.0036(20) C
C3 0.0301(23) 0.038(3) 0.041(3) -0.0009(23) 0.0037(20) -0.0039(22) C
C4 0.0276(22) 0.037(3) 0.0345(23) 0.0016(23) 0.0008(20) -0.0063(21) C
C5 0.0274(21) 0.042(3) 0.0295(21) -0.0050(21) 0.0014(17) -0.0029(19) C
C6 0.0297(22) 0.065(4) 0.0371(23) 0.0020(24) 0.0021(19) -0.0039(24) C
C7 0.0381(24) 0.034(3) 0.0376(24) 0.0037(24) 0.0078(21) 0.0039(21) C
C8 0.0407(24) 0.028(3) 0.0363(24) 0.0061(23) 0.0004(20) 0.0007(20) C
C9 0.053(3) 0.055(3) 0.037(3) -0.003(3) 0.0097(22) -0.0052(25) C
C10 0.076(4) 0.068(4) 0.037(3) 0.003(4) 0.012(3) 0.002(3) C
C11 0.067(4) 0.068(4) 0.040(3) 0.009(3) -0.006(3) -0.009(3) C
C12 0.042(3) 0.058(4) 0.056(3) 0.011(3) -0.0037(24) -0.009(3) C
C13 0.040(3) 0.050(3) 0.0339(24) 0.0035(24) 0.0019(21) -0.0046(22) C
C14 0.0335(24) 0.049(3) 0.047(3) -0.006(3) 0.0072(22) 0.011(3) C
C15 0.043(3) 0.059(3) 0.0365(24) -0.005(3) -0.0022(21) 0.009(3) C
C16 0.068(4) 0.107(6) 0.043(3) 0.020(4) -0.006(3) -0.001(4) C
C17 0.100(5) 0.153(8) 0.042(3) 0.035(6) -0.008(3) -0.020(4) C
C18 0.102(5) 0.142(7) 0.038(3) 0.013(6) -0.014(3) 0.009(4) C
C19 0.085(5) 0.113(6) 0.058(4) 0.032(5) -0.025(4) 0.013(4) C
C20 0.068(4) 0.090(5) 0.051(3) 0.012(4) -0.009(3) 0.009(3) C

loop_
_atom_site_label
_atom_site_fract_x
_atom_site_fract_y
_atom_site_fract_z
_atom_site_U_iso_or_equiv
_atom_site_thermal_displace_type
_atom_site_type_symbol
O1 0.3312(4) 0.4330(5) 0.76461(14) 0.0390(17) Uani O
O3 -0.2197(4) 0.3359(6) 0.61844(15) 0.0404(16) Uani O
O4 -0.1042(4) 0.46313 0.48733(14) 0.0376(17) Uani O
O5 0.3297(4) 0.4298(5) 0.63806(13) 0.0350(16) Uani O
O6 0.2072(4) 0.3661(5) 0.44008(14) 0.0400(17) Uani O
O7 0.5185(5) 0.2146(6) 0.74705(18) 0.0544(21) Uani O
N1 -0.1255(6) 0.4951(6) 0.75155(19) 0.0436(22) Uani N
N2 -0.0794(7) 0.5738(7) 0.80657(24) 0.056(3) Uani N
N3 -0.0552(10) 0.6361(8) 0.8608(3) 0.105(4) Uani N
C1 0.2015(7) 0.4046(8) 0.69717(21) 0.0371(25) Uani C
C2 0.0126(7) 0.5174(7) 0.69087(21) 0.0332(23) Uani C
C3 -0.1307(7) 0.4870(8) 0.61865(23) 0.0364(24) Uani C
C4 0.0153(6) 0.4985(7) 0.55631(22) 0.0333(23) Uani C
C5 0.2064(7) 0.3879(8) 0.56933(21) 0.0330(23) Uani C
C6 0.3459(7) 0.3980(8) 0.50674(23) 0.044(3) Uani C
C7 0.0359(7) 0.4766(8) 0.43059(21) 0.0364(24) Uani C
C8 -0.0937(7) 0.4422(8) 0.35728(21) 0.0353(24) Uani C
C9 -0.0021(8) 0.4766(8) 0.29325(23) 0.048(3) Uani C
C10 -0.1149(9) 0.4439(9) 0.22516(24) 0.060(3) Uani C
C11 -0.3179(9) 0.3764(8) 0.22107(24) 0.059(3) Uani C
C12 -0.4106(7) 0.3434(9) 0.2843(3) 0.053(3) Uani C
C13 -0.2996(7) 0.3768(8) 0.35288(21) 0.042(3) Uani C
C14 0.4759(7) 0.3193(8) 0.78681(24) 0.043(3) Uani C
C15 0.5718(7) 0.3404(9) 0.86394(23) 0.047(3) Uani C
C16 0.4959(9) 0.4471(10) 0.9110(3) 0.074(4) Uani C
C17 0.5920(11) 0.4579(12) 0.9828(3) 0.099(5) Uani C
C18 0.7629(12) 0.3672(12) 1.0070(3) 0.096(5) Uani C
C19 0.8415(10) 0.2625(11) 0.9606(3) 0.088(4) Uani C
C20 0.7455(9) 0.2482(10) 0.8889(3) 0.071(4) Uani C
Ho3 -0.338 0.344 0.639 0.0505 Uiso H
H1 0.153 0.294 0.698 0.0468 Uiso H
H2 0.082 0.621 0.687 0.0434 Uiso H
H3 -0.255 0.562 0.611 0.0464 Uiso H
H4 0.083 0.604 0.556 0.0432 Uiso H
H5 0.137 0.284 0.572 0.0429 Uiso H
H6a 0.467 0.321 0.514 0.0539 Uiso H
H6b 0.416 0.502 0.506 0.0539 Uiso H
H7 0.082 0.587 0.425 0.0466 Uiso H
H9 0.145 0.526 0.296 0.0585 Uiso H
H10 -0.047 0.469 0.179 0.0701 Uiso H
H11 -0.398 0.348 0.172 0.0684 Uiso H
H12 -0.558 0.295 0.282 0.0619 Uiso H
H13 -0.368 0.353 0.399 0.0515 Uiso H
H16 0.368 0.515 0.895 0.0828 Uiso H
H17 0.541 0.538 1.017 0.1084 Uiso H
H18 0.835 0.375 1.059 0.1043 Uiso H
H19 0.967 0.195 0.979 0.0955 Uiso H
H20 0.801 0.168 0.856 0.0800 Uiso H

loop_
_atom_type_symbol
_atom_type_scat_dispersion_real
_atom_type_scat_dispersion_imag
_atom_type_scat_source
C 0.003 0.002 'International Tables Vol. IV Table 2.2B'
H 0.000 0.000 'International Tables Vol. IV Table 2.2B'
N 0.006 0.003 'International Tables Vol. IV Table 2.2B'
O 0.011 0.006 'International Tables Vol. IV Table 2.2B'

loop_
_geom_angle_atom_site_label_1
_geom_angle_atom_site_label_2
_geom_angle_atom_site_label_3
_geom_angle
C1 O1 C14 115.4(4)
C3 O3 Ho3 105.6(4)
C4 O4 C7 109.1(3)
C1 O5 C5 109.6(3)
C6 O6 C7 110.2(4)
N2 N1 C2 116.1(4)
N1 N2 N3 171.7(5)
O1 C1 O5 108.8(3)
O1 C1 C2 108.5(4)
O1 C1 H1 106.9(4)
O5 C1 C2 109.2(4)
O5 C1 H1 110.6(4)
C2 C1 H1 112.8(4)
N1 C2 C1 111.0(4)
N1 C2 C3 107.1(3)
N1 C2 H2 116.8(5)
C1 C2 C3 109.2(4)
C1 C2 H2 104.4(4)
C3 C2 H2 108.1(4)
O3 C3 C2 110.5(4)
O3 C3 C4 108.5(4)
O3 C3 H3 107.6(4)
C2 C3 C4 107.2(3)
C2 C3 H3 112.2(5)
C4 C3 H3 110.9(5)
O4 C4 C3 110.6(3)
O4 C4 C5 109.1(4)
O4 C4 H4 111.9(4)
C3 C4 C5 110.6(4)
C3 C4 H4 109.7(5)
C5 C4 H4 104.8(4)
O5 C5 C4 108.2(4)
O5 C5 C6 110.6(3)
O5 C5 H5 111.5(4)
C4 C5 C6 110.0(4)
C4 C5 H5 104.3(4)
C6 C5 H5 112.0(5)
O6 C6 C5 107.0(3)
O6 C6 H6a 111.1(5)
O6 C6 H6b 112.0(4)
C5 C6 H6a 109.9(5)
C5 C6 H6b 110.5(5)
H6a C6 H6b 106.4(4)
O4 C7 O6 110.9(4)
O4 C7 C8 108.7(3)
O4 C7 H7 110.7(4)
O6 C7 C8 107.2(4)
O6 C7 H7 115.8(4)
C8 C7 H7 102.9(4)
C7 C8 C9 118.6(4)
C7 C8 C13 122.0(4)
C9 C8 C13 119.4(4)
C8 C9 C10 120.1(5)
C8 C9 H9 119.8(4)
C10 C9 H9 120.1(4)
C9 C10 C11 120.3(4)
C9 C10 H10 119.5(6)
C11 C10 H10 120.1(5)
C10 C11 C12 119.9(4)
C10 C11 H11 121.0(5)
C12 C11 H11 119.1(6)
C11 C12 C13 120.2(5)
C11 C12 H12 120.9(4)
C13 C12 H12 118.9(5)
C8 C13 C12 120.1(4)
C8 C13 H13 119.8(4)
C12 C13 H13 120.2(5)
O1 C14 O7 122.6(4)
O1 C14 C15 112.4(5)
O7 C14 C15 125.0(5)
C14 C15 C16 123.1(5)
C14 C15 C20 117.8(6)
C16 C15 C20 119.0(4)
C15 C16 C17 119.7(6)
C15 C16 H16 121.6(5)
C17 C16 H16 118.6(7)
C16 C17 C18 121.0(7)
C16 C17 H17 119.9(7)
C18 C17 H17 118.9(6)
C17 C18 C19 119.8(5)
C17 C18 H18 121.7(8)
C19 C18 H18 118.5(8)
C18 C19 C20 120.0(6)
C18 C19 H19 119.3(6)
C20 C19 H19 120.6(8)
C15 C20 C19 120.4(6)
C15 C20 H20 120.5(5)
C19 C20 H20 119.1(6)

loop_
_geom_bond_atom_site_label_1
_geom_bond_atom_site_label_2
_geom_bond_distance
O1 C1 1.419(5)
O1 C14 1.360(7)
O3 C3 1.415(8)
O3 Ho3 0.850(3)
O4 C4 1.425(5)
O4 C7 1.418(5)
O5 C1 1.417(5)
O5 C5 1.445(5)
O6 C6 1.440(5)
O6 C7 1.421(7)
O7 C14 1.204(8)
N1 N2 1.221(6)
N1 C2 1.476(5)
N2 N3 1.122(7)
C1 C2 1.514(7)
C1 H1 1.000(6)
C2 C3 1.532(6)
C2 H2 1.000(5)
C3 C4 1.524(6)
C3 H3 1.000(5)
C4 C5 1.517(7)
C4 H4 1.000(6)
C5 C6 1.500(6)
C5 H5 1.000(6)
C6 H6a 1.000(5)
C6 H6b 1.000(6)
C7 C8 1.516(6)
C7 H7 1.000(7)
C8 C9 1.380(6)
C8 C13 1.385(7)
C9 C10 1.389(7)
C9 H9 1.000(5)
C10 C11 1.377(9)
C10 H10 1.000(5)
C11 C12 1.368(7)
C11 H11 1.000(5)
C12 C13 1.393(6)
C12 H12 1.000(5)
C13 H13 1.000(4)
C14 C15 1.481(6)
C15 C16 1.373(9)
C15 C20 1.375(9)
C16 C17 1.384(7)
C16 H16 1.000(6)
C17 C18 1.352(11)
C17 H17 1.000(8)
C18 C19 1.360(12)
C18 H18 1.000(5)
C19 C20 1.385(8)
C19 H19 1.000(7)
C20 H20 1.000(7)
